data_7129739
loop_
_publ_author_name
'Stein, Laura'
'Boden, Pit'
'Naumann, Robert'
'F\"orster, Christoph'
'Niedner-Schatteburg, Gereon'
'Heinze, Katja'

_publ_section_title
;
 The overlooked NIR luminescence of Cr(ppy)3
;
_journal_name_full 'Chemical Communications'
_journal_paper_doi 10.1039/D2CC00680D
_journal_year 2022
_chemical_formula_sum 'C33 H24 Cr N3'
_chemical_formula_weight 514.55
_space_group_crystal_system tetragonal
_space_group_IT_number 114
_space_group_name_Hall 'P -4 2n'
_space_group_name_H-M_alt 'P -4 21 c'
_atom_sites_solution_hydrogens geom
_audit_creation_method SHELXL-2018/3
_audit_update_record
;
2021-11-29 deposited with the CCDC.	2022-02-21 downloaded from the CCDC.
;
_cell_angle_alpha 90
_cell_angle_beta 90
_cell_angle_gamma 90
_cell_formula_units_Z 8
_cell_length_a 23.0243(3)
_cell_length_b 23.0243(3)
_cell_length_c 9.21690(10)
_cell_measurement_reflns_used 75101
_cell_measurement_temperature 120(2)
_cell_measurement_theta_max 29.94
_cell_measurement_theta_min 1.98
_cell_volume 4886.05(10)
_computing_cell_refinement
;
X-Area Recipe 1.36.0.0 (STOE, 2020)
;
_computing_data_collection
;
X-Area Pilatus3_SV 1.31.170.0 (STOE, 2020)
;
_computing_data_reduction
;
X-Area Integrate 1.78.3.0 (STOE, 2020)
X-Area LANA 1.83.8.0 (STOE, 2020)
;
_computing_structure_refinement 'SHELXL-2018/3 (Sheldrick, 2018)'
_computing_structure_solution 'SHELXT 2018/2 (Sheldrick, 2018)'
_diffrn_ambient_temperature 120(2)
_diffrn_measured_fraction_theta_full 0.994
_diffrn_measured_fraction_theta_max 0.946
_diffrn_measurement_device_type 'STOE STADIVARI'
_diffrn_measurement_method 'rotation method, \w scans'
_diffrn_radiation_type MoK\a
_diffrn_radiation_wavelength 0.71073
_diffrn_reflns_av_R_equivalents 0.0241
_diffrn_reflns_av_unetI/netI 0.0307
_diffrn_reflns_Laue_measured_fraction_full 0.994
_diffrn_reflns_Laue_measured_fraction_max 0.946
_diffrn_reflns_limit_h_max 29
_diffrn_reflns_limit_h_min -31
_diffrn_reflns_limit_k_max 32
_diffrn_reflns_limit_k_min -31
_diffrn_reflns_limit_l_max 12
_diffrn_reflns_limit_l_min -11
_diffrn_reflns_number 49789
_diffrn_reflns_point_group_measured_fraction_full 0.991
_diffrn_reflns_point_group_measured_fraction_max 0.910
_diffrn_reflns_theta_full 25.242
_diffrn_reflns_theta_max 29.750
_diffrn_reflns_theta_min 1.978
_exptl_absorpt_coefficient_mu 0.497
_exptl_absorpt_correction_T_max 0.9697
_exptl_absorpt_correction_T_min 0.4753
_exptl_absorpt_correction_type multi-scan
_exptl_absorpt_process_details
;
STOE LANA, absorption correction by scaling of reflection intensities.
J. Koziskova, F. Hahn, J. Richter, J. Kozisek, "Comparison of different
absorption corrections on the model structure of tetrakis(\m~2~-acetato)-
diaqua-di-copper(II)", Acta Chimica Slovaca, vol. 9, no. 2, 2016, pp. 136 - 140.
Afterwards a spherical absorption correction was performed within STOE LANA.
;
_exptl_crystal_colour yellow
_exptl_crystal_density_diffrn 1.399
_exptl_crystal_description block
_exptl_crystal_F_000 2136
_exptl_crystal_size_max 0.090
_exptl_crystal_size_mid 0.069
_exptl_crystal_size_min 0.058
_refine_diff_density_max 0.259
_refine_diff_density_min -0.427
_refine_diff_density_rms 0.044
_refine_ls_abs_structure_details
;
 Flack x determined using 2249 quotients [(I+)-(I-)]/[(I+)+(I-)]
 (Parsons, Flack and Wagner, Acta Cryst. B69 (2013) 249-259).
;
_refine_ls_abs_structure_Flack -0.019(4)
_refine_ls_extinction_method none
_refine_ls_goodness_of_fit_ref 1.009
_refine_ls_hydrogen_treatment constr
_refine_ls_matrix_type full
_refine_ls_number_parameters 334
_refine_ls_number_reflns 6346
_refine_ls_number_restraints 0
_refine_ls_restrained_S_all 1.009
_refine_ls_R_factor_all 0.0300
_refine_ls_R_factor_gt 0.0263
_refine_ls_shift/su_max 0.001
_refine_ls_shift/su_mean 0.000
_refine_ls_structure_factor_coef Fsqd
_refine_ls_weighting_details 'w=1/[\s^2^(Fo^2^)+(0.0413P)^2^] where P=(Fo^2^+2Fc^2^)/3'
_refine_ls_weighting_scheme calc
_refine_ls_wR_factor_gt 0.0647
_refine_ls_wR_factor_ref 0.0652
_reflns_Friedel_coverage 0.743
_reflns_Friedel_fraction_full 0.987
_reflns_Friedel_fraction_max 0.866
_reflns_number_gt 5608
_reflns_number_total 6346
_reflns_threshold_expression 'I > 2\s(I)'
_cod_data_source_file d2cc00680d2.cif
_cod_data_source_block LS-34
_cod_original_cell_volume 4886.05(14)
_cod_database_code 7129739
_shelx_shelxl_version_number 2018/3
_shelx_space_group_comment
;
The symmetry employed for this shelxl refinement is uniquely defined
by the following loop, which should always be used as a source of
symmetry information in preference to the above space-group names.
They are only intended as comments.
;
_shelx_estimated_absorpt_t_min 0.957
_shelx_estimated_absorpt_t_max 0.972

loop_
_space_group_symop_operation_xyz
'x, y, z'
'-x, -y, z'
'y, -x, -z'
'-y, x, -z'
'-x+1/2, y+1/2, -z+1/2'
'x+1/2, -y+1/2, -z+1/2'
'-y+1/2, -x+1/2, z+1/2'
'y+1/2, x+1/2, z+1/2'

loop_
_atom_site_label
_atom_site_type_symbol
_atom_site_fract_x
_atom_site_fract_y
_atom_site_fract_z
_atom_site_U_iso_or_equiv
_atom_site_adp_type
_atom_site_occupancy
_atom_site_site_symmetry_order
_atom_site_calc_flag
_atom_site_refinement_flags_posn
_atom_site_refinement_flags_adp
_atom_site_refinement_flags_occupancy
_atom_site_disorder_assembly
_atom_site_disorder_group
Cr1 Cr 0.46371(2) 0.25324(2) 0.62431(4) 0.01337(8) Uani 1 1 d . . . . .
N1 N 0.45235(7) 0.17008(7) 0.52339(18) 0.0155(3) Uani 1 1 d . . . . .
N2 N 0.51064(7) 0.28381(7) 0.43779(19) 0.0160(3) Uani 1 1 d . . . . .
N3 N 0.38303(7) 0.28744(7) 0.54707(19) 0.0166(3) Uani 1 1 d . . . . .
C1 C 0.53436(8) 0.20888(8) 0.7048(2) 0.0155(4) Uani 1 1 d . . . . .
C2 C 0.57482(8) 0.22599(9) 0.8099(2) 0.0181(4) Uani 1 1 d . . . . .
H2 H 0.570905 0.263251 0.853088 0.022 Uiso 1 1 calc R U . . .
C3 C 0.62055(9) 0.19049(9) 0.8535(2) 0.0215(4) Uani 1 1 d . . . . .
H3 H 0.646633 0.203469 0.926513 0.026 Uiso 1 1 calc R U . . .
C4 C 0.62819(9) 0.13614(10) 0.7908(3) 0.0269(5) Uani 1 1 d . . . . .
H4 H 0.659903 0.112289 0.818967 0.032 Uiso 1 1 calc R U . . .
C5 C 0.58915(9) 0.11700(9) 0.6866(3) 0.0233(5) Uani 1 1 d . . . . .
H5 H 0.593963 0.079890 0.643206 0.028 Uiso 1 1 calc R U . . .
C6 C 0.54250(8) 0.15265(8) 0.6456(2) 0.0177(4) Uani 1 1 d . . . . .
C7 C 0.49852(9) 0.13341(8) 0.5394(2) 0.0170(4) Uani 1 1 d . . . . .
C8 C 0.50174(10) 0.08242(9) 0.4584(2) 0.0246(5) Uani 1 1 d . . . . .
H8 H 0.533856 0.056941 0.469955 0.029 Uiso 1 1 calc R U . . .
C9 C 0.45802(9) 0.06900(9) 0.3609(3) 0.0267(5) Uani 1 1 d . . . . .
H9 H 0.460399 0.034648 0.304143 0.032 Uiso 1 1 calc R U . . .
C10 C 0.41090(9) 0.10569(9) 0.3465(2) 0.0226(5) Uani 1 1 d . . . . .
H10 H 0.380315 0.097069 0.280755 0.027 Uiso 1 1 calc R U . . .
C11 C 0.40967(8) 0.15550(9) 0.4309(2) 0.0183(4) Uani 1 1 d . . . . .
H11 H 0.377038 0.180549 0.423045 0.022 Uiso 1 1 calc R U . . .
C12 C 0.49243(8) 0.33263(8) 0.6986(2) 0.0154(4) Uani 1 1 d . . . . .
C13 C 0.48764(8) 0.35682(8) 0.8378(2) 0.0184(4) Uani 1 1 d . . . . .
H13 H 0.466146 0.336786 0.910188 0.022 Uiso 1 1 calc R U . . .
C14 C 0.51384(8) 0.40973(8) 0.8721(3) 0.0207(4) Uani 1 1 d . . . . .
H14 H 0.510730 0.424613 0.967874 0.025 Uiso 1 1 calc R U . . .
C15 C 0.54403(9) 0.44058(9) 0.7694(2) 0.0240(5) Uani 1 1 d . . . . .
H15 H 0.561239 0.476780 0.793827 0.029 Uiso 1 1 calc R U . . .
C16 C 0.54930(8) 0.41886(8) 0.6304(3) 0.0208(4) Uani 1 1 d . . . . .
H16 H 0.569591 0.440239 0.558291 0.025 Uiso 1 1 calc R U . . .
C17 C 0.52428(8) 0.36461(8) 0.5965(2) 0.0150(4) Uani 1 1 d . . . . .
C18 C 0.53259(8) 0.33856(8) 0.4521(2) 0.0149(4) Uani 1 1 d . . . . .
C19 C 0.56168(8) 0.36533(9) 0.3365(2) 0.0185(4) Uani 1 1 d . . . . .
H19 H 0.576436 0.403621 0.347271 0.022 Uiso 1 1 calc R U . . .
C20 C 0.56887(9) 0.33616(10) 0.2074(2) 0.0218(4) Uani 1 1 d . . . . .
H20 H 0.588368 0.354170 0.128517 0.026 Uiso 1 1 calc R U . . .
C21 C 0.54733(9) 0.28019(9) 0.1939(2) 0.0220(4) Uani 1 1 d . . . . .
H21 H 0.552231 0.258994 0.106301 0.026 Uiso 1 1 calc R U . . .
C22 C 0.51872(8) 0.25606(9) 0.3101(2) 0.0193(4) Uani 1 1 d . . . . .
H22 H 0.503822 0.217789 0.300213 0.023 Uiso 1 1 calc R U . . .
C23 C 0.41219(8) 0.24225(8) 0.8047(2) 0.0163(4) Uani 1 1 d . . . . .
C24 C 0.42762(9) 0.22251(9) 0.9429(2) 0.0205(4) Uani 1 1 d . . . . .
H24 H 0.465322 0.206760 0.957232 0.025 Uiso 1 1 calc R U . . .
C25 C 0.38982(10) 0.22511(10) 1.0598(2) 0.0248(5) Uani 1 1 d . . . . .
H25 H 0.402103 0.211739 1.152375 0.030 Uiso 1 1 calc R U . . .
C26 C 0.33423(9) 0.24708(10) 1.0425(2) 0.0262(5) Uani 1 1 d . . . . .
H26 H 0.308231 0.248348 1.122452 0.031 Uiso 1 1 calc R U . . .
C27 C 0.31689(9) 0.26713(9) 0.9081(2) 0.0234(5) Uani 1 1 d . . . . .
H27 H 0.278861 0.282321 0.895601 0.028 Uiso 1 1 calc R U . . .
C28 C 0.35521(8) 0.26513(8) 0.7903(2) 0.0165(4) Uani 1 1 d . . . . .
C29 C 0.33968(8) 0.28867(8) 0.6472(2) 0.0163(4) Uani 1 1 d . . . . .
C30 C 0.28553(8) 0.31259(8) 0.6119(2) 0.0194(4) Uani 1 1 d . . . . .
H30 H 0.255402 0.313406 0.682327 0.023 Uiso 1 1 calc R U . . .
C32 C 0.32004(8) 0.33329(8) 0.3741(3) 0.0217(4) Uani 1 1 d . . . . .
H32 H 0.314404 0.348392 0.279201 0.026 Uiso 1 1 calc R U . . .
C33 C 0.37270(9) 0.30911(9) 0.4141(2) 0.0192(4) Uani 1 1 d . . . . .
H33 H 0.402998 0.307745 0.344188 0.023 Uiso 1 1 calc R U . . .
C31 C 0.27591(9) 0.33494(9) 0.4754(3) 0.0226(5) Uani 1 1 d . . . . .
H31 H 0.239291 0.351305 0.451188 0.027 Uiso 1 1 calc R U . . .

loop_
_atom_site_aniso_label
_atom_site_aniso_U_11
_atom_site_aniso_U_22
_atom_site_aniso_U_33
_atom_site_aniso_U_23
_atom_site_aniso_U_13
_atom_site_aniso_U_12
Cr1 0.01312(14) 0.01434(14) 0.01265(15) 0.00089(14) 0.00041(13) -0.00011(11)
N1 0.0148(8) 0.0173(8) 0.0142(9) 0.0019(7) 0.0011(7) -0.0012(6)
N2 0.0132(7) 0.0192(8) 0.0155(8) -0.0002(7) -0.0003(7) 0.0015(6)
N3 0.0171(8) 0.0152(8) 0.0177(9) -0.0001(7) 0.0010(7) -0.0006(6)
C1 0.0142(9) 0.0185(9) 0.0138(10) 0.0039(8) 0.0031(8) -0.0013(7)
C2 0.0165(9) 0.0219(10) 0.0158(11) -0.0004(8) 0.0012(8) -0.0015(8)
C3 0.0190(9) 0.0292(10) 0.0163(11) 0.0030(9) -0.0038(9) 0.0000(8)
C4 0.0212(11) 0.0286(11) 0.0309(13) 0.0046(10) -0.0050(10) 0.0060(9)
C5 0.0234(10) 0.0197(10) 0.0269(12) 0.0006(9) -0.0019(9) 0.0044(8)
C6 0.0166(9) 0.0194(9) 0.0172(11) 0.0025(8) -0.0007(8) -0.0008(7)
C7 0.0173(9) 0.0169(9) 0.0166(10) 0.0017(8) 0.0022(8) -0.0006(7)
C8 0.0254(10) 0.0190(10) 0.0293(13) -0.0024(9) -0.0026(10) 0.0029(9)
C9 0.0313(11) 0.0201(9) 0.0286(13) -0.0093(10) -0.0030(11) -0.0005(8)
C10 0.0220(10) 0.0247(10) 0.0210(13) -0.0020(9) -0.0038(9) -0.0052(8)
C11 0.0166(9) 0.0204(10) 0.0177(11) 0.0018(9) 0.0011(8) -0.0016(7)
C12 0.0131(9) 0.0156(9) 0.0173(10) 0.0003(8) -0.0014(8) 0.0032(7)
C13 0.0188(9) 0.0189(9) 0.0174(11) 0.0013(8) 0.0017(8) 0.0007(7)
C14 0.0231(9) 0.0200(9) 0.0189(10) -0.0062(9) 0.0005(9) 0.0026(7)
C15 0.0266(11) 0.0172(9) 0.0283(12) -0.0063(9) -0.0006(9) -0.0043(8)
C16 0.0224(9) 0.0172(9) 0.0227(10) 0.0028(9) 0.0029(9) -0.0034(7)
C17 0.0127(8) 0.0158(8) 0.0166(11) 0.0022(8) -0.0010(7) 0.0021(7)
C18 0.0111(8) 0.0168(9) 0.0167(10) 0.0022(8) -0.0014(8) 0.0028(7)
C19 0.0165(9) 0.0209(9) 0.0182(11) 0.0042(8) 0.0005(8) 0.0006(8)
C20 0.0177(9) 0.0318(11) 0.0160(11) 0.0080(9) 0.0031(8) 0.0005(8)
C21 0.0214(10) 0.0316(11) 0.0130(10) -0.0025(9) 0.0009(9) 0.0025(9)
C22 0.0180(9) 0.0236(10) 0.0162(10) -0.0022(9) 0.0005(8) 0.0005(8)
C23 0.0165(9) 0.0142(9) 0.0183(10) -0.0019(8) 0.0008(8) -0.0037(7)
C24 0.0200(10) 0.0209(10) 0.0207(11) 0.0030(9) -0.0026(9) -0.0053(8)
C25 0.0299(11) 0.0293(11) 0.0151(11) 0.0029(9) 0.0000(9) -0.0118(9)
C26 0.0248(10) 0.0352(12) 0.0187(11) -0.0041(10) 0.0068(9) -0.0095(10)
C27 0.0181(9) 0.0281(11) 0.0241(13) -0.0049(9) 0.0036(9) -0.0038(8)
C28 0.0181(9) 0.0152(9) 0.0161(10) -0.0021(8) 0.0012(8) -0.0047(7)
C29 0.0170(9) 0.0129(8) 0.0190(11) -0.0036(8) 0.0006(8) -0.0025(7)
C30 0.0156(9) 0.0188(9) 0.0239(11) -0.0036(9) 0.0017(9) -0.0014(7)
C32 0.0240(10) 0.0196(9) 0.0214(11) 0.0019(10) -0.0061(10) 0.0012(8)
C33 0.0206(10) 0.0196(9) 0.0173(11) 0.0013(8) -0.0005(8) 0.0011(8)
C31 0.0179(9) 0.0180(10) 0.0320(13) -0.0015(9) -0.0061(9) 0.0021(8)

loop_
_atom_type_symbol
_atom_type_description
_atom_type_scat_dispersion_real
_atom_type_scat_dispersion_imag
_atom_type_scat_source
C C 0.0033 0.0016 'International Tables Vol C Tables 4.2.6.8 and 6.1.1.4'
H H 0.0000 0.0000 'International Tables Vol C Tables 4.2.6.8 and 6.1.1.4'
Cr Cr 0.3209 0.6236 'International Tables Vol C Tables 4.2.6.8 and 6.1.1.4'
N N 0.0061 0.0033 'International Tables Vol C Tables 4.2.6.8 and 6.1.1.4'

loop_
_geom_angle_atom_site_label_1
_geom_angle_atom_site_label_2
_geom_angle_atom_site_label_3
_geom_angle
_geom_angle_site_symmetry_1
_geom_angle_site_symmetry_3
_geom_angle_publ_flag
C23 Cr1 C1 95.93(8) . . ?
C23 Cr1 C12 91.47(8) . . ?
C1 Cr1 C12 93.83(7) . . ?
C23 Cr1 N3 79.26(7) . . ?
C1 Cr1 N3 171.25(7) . . ?
C12 Cr1 N3 93.60(7) . . ?
C23 Cr1 N1 99.81(7) . . ?
C1 Cr1 N1 79.03(7) . . ?
C12 Cr1 N1 167.17(7) . . ?
N3 Cr1 N1 94.50(6) . . ?
C23 Cr1 N2 167.52(7) . . ?
C1 Cr1 N2 93.05(7) . . ?
C12 Cr1 N2 79.28(7) . . ?
N3 Cr1 N2 92.86(6) . . ?
N1 Cr1 N2 90.39(6) . . ?
C11 N1 C7 118.92(17) . . ?
C11 N1 Cr1 125.97(13) . . ?
C7 N1 Cr1 114.21(12) . . ?
C22 N2 C18 118.01(18) . . ?
C22 N2 Cr1 127.64(13) . . ?
C18 N2 Cr1 114.31(13) . . ?
C33 N3 C29 118.78(17) . . ?
C33 N3 Cr1 126.40(14) . . ?
C29 N3 Cr1 114.77(13) . . ?
C2 C1 C6 115.79(17) . . ?
C2 C1 Cr1 129.42(14) . . ?
C6 C1 Cr1 114.78(14) . . ?
C3 C2 C1 122.52(19) . . ?
C3 C2 H2 118.7 . . ?
C1 C2 H2 118.7 . . ?
C4 C3 C2 120.3(2) . . ?
C4 C3 H3 119.9 . . ?
C2 C3 H3 119.9 . . ?
C5 C4 C3 119.5(2) . . ?
C5 C4 H4 120.3 . . ?
C3 C4 H4 120.3 . . ?
C4 C5 C6 119.75(19) . . ?
C4 C5 H5 120.1 . . ?
C6 C5 H5 120.1 . . ?
C5 C6 C1 122.14(18) . . ?
C5 C6 C7 121.85(18) . . ?
C1 C6 C7 116.00(17) . . ?
N1 C7 C8 120.28(18) . . ?
N1 C7 C6 114.84(17) . . ?
C8 C7 C6 124.88(18) . . ?
C9 C8 C7 119.83(19) . . ?
C9 C8 H8 120.1 . . ?
C7 C8 H8 120.1 . . ?
C10 C9 C8 119.81(19) . . ?
C10 C9 H9 120.1 . . ?
C8 C9 H9 120.1 . . ?
C9 C10 C11 117.90(19) . . ?
C9 C10 H10 121.1 . . ?
C11 C10 H10 121.1 . . ?
N1 C11 C10 123.23(19) . . ?
N1 C11 H11 118.4 . . ?
C10 C11 H11 118.4 . . ?
C17 C12 C13 116.53(17) . . ?
C17 C12 Cr1 114.24(14) . . ?
C13 C12 Cr1 129.10(15) . . ?
C14 C13 C12 121.28(19) . . ?
C14 C13 H13 119.4 . . ?
C12 C13 H13 119.4 . . ?
C15 C14 C13 121.0(2) . . ?
C15 C14 H14 119.5 . . ?
C13 C14 H14 119.5 . . ?
C14 C15 C16 119.79(19) . . ?
C14 C15 H15 120.1 . . ?
C16 C15 H15 120.1 . . ?
C15 C16 C17 119.39(19) . . ?
C15 C16 H16 120.3 . . ?
C17 C16 H16 120.3 . . ?
C12 C17 C16 121.98(18) . . ?
C12 C17 C18 117.45(16) . . ?
C16 C17 C18 120.54(18) . . ?
N2 C18 C19 120.68(19) . . ?
N2 C18 C17 114.54(17) . . ?
C19 C18 C17 124.76(17) . . ?
C20 C19 C18 120.00(19) . . ?
C20 C19 H19 120.0 . . ?
C18 C19 H19 120.0 . . ?
C19 C20 C21 119.24(19) . . ?
C19 C20 H20 120.4 . . ?
C21 C20 H20 120.4 . . ?
C22 C21 C20 118.5(2) . . ?
C22 C21 H21 120.8 . . ?
C20 C21 H21 120.8 . . ?
N2 C22 C21 123.59(19) . . ?
N2 C22 H22 118.2 . . ?
C21 C22 H22 118.2 . . ?
C24 C23 C28 116.15(18) . . ?
C24 C23 Cr1 129.01(14) . . ?
C28 C23 Cr1 114.28(15) . . ?
C25 C24 C23 122.31(19) . . ?
C25 C24 H24 118.8 . . ?
C23 C24 H24 118.8 . . ?
C26 C25 C24 120.4(2) . . ?
C26 C25 H25 119.8 . . ?
C24 C25 H25 119.8 . . ?
C27 C26 C25 119.5(2) . . ?
C27 C26 H26 120.2 . . ?
C25 C26 H26 120.2 . . ?
C26 C27 C28 120.2(2) . . ?
C26 C27 H27 119.9 . . ?
C28 C27 H27 119.9 . . ?
C27 C28 C23 121.4(2) . . ?
C27 C28 C29 122.03(18) . . ?
C23 C28 C29 116.48(18) . . ?
N3 C29 C30 120.24(19) . . ?
N3 C29 C28 115.00(16) . . ?
C30 C29 C28 124.74(18) . . ?
C31 C30 C29 120.1(2) . . ?
C31 C30 H30 119.9 . . ?
C29 C30 H30 119.9 . . ?
C31 C32 C33 118.4(2) . . ?
C31 C32 H32 120.8 . . ?
C33 C32 H32 120.8 . . ?
N3 C33 C32 123.2(2) . . ?
N3 C33 H33 118.4 . . ?
C32 C33 H33 118.4 . . ?
C30 C31 C32 119.29(19) . . ?
C30 C31 H31 120.4 . . ?
C32 C31 H31 120.4 . . ?

loop_
_geom_bond_atom_site_label_1
_geom_bond_atom_site_label_2
_geom_bond_distance
_geom_bond_site_symmetry_2
_geom_bond_publ_flag
Cr1 C23 2.058(2) . ?
Cr1 C1 2.0590(19) . ?
Cr1 C12 2.0609(19) . ?
Cr1 N3 2.1396(16) . ?
Cr1 N1 2.1448(16) . ?
Cr1 N2 2.1491(17) . ?
N1 C11 1.343(3) . ?
N1 C7 1.366(2) . ?
N2 C22 1.352(3) . ?
N2 C18 1.365(2) . ?
N3 C33 1.345(3) . ?
N3 C29 1.360(3) . ?
C1 C2 1.401(3) . ?
C1 C6 1.417(3) . ?
C2 C3 1.392(3) . ?
C2 H2 0.9500 . ?
C3 C4 1.390(3) . ?
C3 H3 0.9500 . ?
C4 C5 1.387(3) . ?
C4 H4 0.9500 . ?
C5 C6 1.404(3) . ?
C5 H5 0.9500 . ?
C6 C7 1.477(3) . ?
C7 C8 1.393(3) . ?
C8 C9 1.384(3) . ?
C8 H8 0.9500 . ?
C9 C10 1.381(3) . ?
C9 H9 0.9500 . ?
C10 C11 1.386(3) . ?
C10 H10 0.9500 . ?
C11 H11 0.9500 . ?
C12 C17 1.402(3) . ?
C12 C13 1.403(3) . ?
C13 C14 1.395(3) . ?
C13 H13 0.9500 . ?
C14 C15 1.373(3) . ?
C14 H14 0.9500 . ?
C15 C16 1.380(3) . ?
C15 H15 0.9500 . ?
C16 C17 1.410(3) . ?
C16 H16 0.9500 . ?
C17 C18 1.472(3) . ?
C18 C19 1.401(3) . ?
C19 C20 1.376(3) . ?
C19 H19 0.9500 . ?
C20 C21 1.386(3) . ?
C20 H20 0.9500 . ?
C21 C22 1.375(3) . ?
C21 H21 0.9500 . ?
C22 H22 0.9500 . ?
C23 C24 1.399(3) . ?
C23 C28 1.420(3) . ?
C24 C25 1.386(3) . ?
C24 H24 0.9500 . ?
C25 C26 1.386(3) . ?
C25 H25 0.9500 . ?
C26 C27 1.380(3) . ?
C26 H26 0.9500 . ?
C27 C28 1.400(3) . ?
C27 H27 0.9500 . ?
C28 C29 1.470(3) . ?
C29 C30 1.401(3) . ?
C30 C31 1.378(3) . ?
C30 H30 0.9500 . ?
C32 C31 1.380(3) . ?
C32 C33 1.384(3) . ?
C32 H32 0.9500 . ?
C33 H33 0.9500 . ?
C31 H31 0.9500 . ?

loop_
_geom_torsion_atom_site_label_1
_geom_torsion_atom_site_label_2
_geom_torsion_atom_site_label_3
_geom_torsion_atom_site_label_4
_geom_torsion
_geom_torsion_site_symmetry_1
_geom_torsion_site_symmetry_2
_geom_torsion_site_symmetry_3
_geom_torsion_site_symmetry_4
_geom_torsion_publ_flag
C6 C1 C2 C3 0.5(3) . . . . ?
Cr1 C1 C2 C3 179.68(16) . . . . ?
C1 C2 C3 C4 1.2(3) . . . . ?
C2 C3 C4 C5 -1.4(3) . . . . ?
C3 C4 C5 C6 0.1(3) . . . . ?
C4 C5 C6 C1 1.6(3) . . . . ?
C4 C5 C6 C7 -177.7(2) . . . . ?
C2 C1 C6 C5 -1.8(3) . . . . ?
Cr1 C1 C6 C5 178.84(16) . . . . ?
C2 C1 C6 C7 177.46(17) . . . . ?
Cr1 C1 C6 C7 -1.9(2) . . . . ?
C11 N1 C7 C8 1.5(3) . . . . ?
Cr1 N1 C7 C8 -168.35(15) . . . . ?
C11 N1 C7 C6 -178.77(17) . . . . ?
Cr1 N1 C7 C6 11.4(2) . . . . ?
C5 C6 C7 N1 172.77(18) . . . . ?
C1 C6 C7 N1 -6.5(3) . . . . ?
C5 C6 C7 C8 -7.5(3) . . . . ?
C1 C6 C7 C8 173.22(19) . . . . ?
N1 C7 C8 C9 0.2(3) . . . . ?
C6 C7 C8 C9 -179.5(2) . . . . ?
C7 C8 C9 C10 -1.2(3) . . . . ?
C8 C9 C10 C11 0.5(3) . . . . ?
C7 N1 C11 C10 -2.2(3) . . . . ?
Cr1 N1 C11 C10 166.28(15) . . . . ?
C9 C10 C11 N1 1.2(3) . . . . ?
C17 C12 C13 C14 -0.6(3) . . . . ?
Cr1 C12 C13 C14 174.88(14) . . . . ?
C12 C13 C14 C15 1.6(3) . . . . ?
C13 C14 C15 C16 -0.8(3) . . . . ?
C14 C15 C16 C17 -1.0(3) . . . . ?
C13 C12 C17 C16 -1.3(3) . . . . ?
Cr1 C12 C17 C16 -177.38(14) . . . . ?
C13 C12 C17 C18 176.72(16) . . . . ?
Cr1 C12 C17 C18 0.6(2) . . . . ?
C15 C16 C17 C12 2.1(3) . . . . ?
C15 C16 C17 C18 -175.84(18) . . . . ?
C22 N2 C18 C19 1.1(3) . . . . ?
Cr1 N2 C18 C19 -176.76(14) . . . . ?
C22 N2 C18 C17 -177.29(16) . . . . ?
Cr1 N2 C18 C17 4.8(2) . . . . ?
C12 C17 C18 N2 -3.7(2) . . . . ?
C16 C17 C18 N2 174.31(17) . . . . ?
C12 C17 C18 C19 177.98(17) . . . . ?
C16 C17 C18 C19 -4.0(3) . . . . ?
N2 C18 C19 C20 -0.7(3) . . . . ?
C17 C18 C19 C20 177.58(18) . . . . ?
C18 C19 C20 C21 -0.4(3) . . . . ?
C19 C20 C21 C22 0.9(3) . . . . ?
C18 N2 C22 C21 -0.6(3) . . . . ?
Cr1 N2 C22 C21 176.96(15) . . . . ?
C20 C21 C22 N2 -0.4(3) . . . . ?
C28 C23 C24 C25 -0.2(3) . . . . ?
Cr1 C23 C24 C25 170.63(16) . . . . ?
C23 C24 C25 C26 0.9(3) . . . . ?
C24 C25 C26 C27 -0.8(3) . . . . ?
C25 C26 C27 C28 0.1(3) . . . . ?
C26 C27 C28 C23 0.6(3) . . . . ?
C26 C27 C28 C29 -176.83(19) . . . . ?
C24 C23 C28 C27 -0.5(3) . . . . ?
Cr1 C23 C28 C27 -172.70(15) . . . . ?
C24 C23 C28 C29 177.01(16) . . . . ?
Cr1 C23 C28 C29 4.8(2) . . . . ?
C33 N3 C29 C30 -0.5(3) . . . . ?
Cr1 N3 C29 C30 177.02(13) . . . . ?
C33 N3 C29 C28 -178.87(16) . . . . ?
Cr1 N3 C29 C28 -1.3(2) . . . . ?
C27 C28 C29 N3 175.24(17) . . . . ?
C23 C28 C29 N3 -2.3(2) . . . . ?
C27 C28 C29 C30 -3.0(3) . . . . ?
C23 C28 C29 C30 179.49(17) . . . . ?
N3 C29 C30 C31 0.1(3) . . . . ?
C28 C29 C30 C31 178.26(18) . . . . ?
C29 N3 C33 C32 0.7(3) . . . . ?
Cr1 N3 C33 C32 -176.55(15) . . . . ?
C31 C32 C33 N3 -0.4(3) . . . . ?
C29 C30 C31 C32 0.2(3) . . . . ?
C33 C32 C31 C30 -0.1(3) . . . . ?
